data_4313978
loop_
_publ_author_name
'Gang Li'
'Hongwei Hou'
'Linke Li'
'Xiangru Meng'
'Yaoting Fan'
'Yu Zhu'

_publ_section_title
;
 Novel Pb(II), Zn(II), and Cd(II) Coordination Polymers Constructed from
 Ferrocenyl-Substituted Carboxylate and Bipyridine-Based Ligands
;
_journal_name_full 'Inorganic Chemistry'
_journal_page_first 4995
_journal_page_last 5004
_journal_paper_doi 10.1021/ic034324a
_journal_volume 42
_journal_year 2003
_chemical_formula_sum 'C29 H30 Fe2 O5 Pb'
_chemical_formula_weight 777.42
_space_group_IT_number 2
_symmetry_cell_setting triclinic
_symmetry_space_group_name_Hall '-P 1'
_symmetry_space_group_name_H-M 'P -1'
_atom_sites_solution_hydrogens geom
_atom_sites_solution_primary direct
_atom_sites_solution_secondary difmap
_audit_creation_method SHELXL-97
_cell_angle_alpha 95.75(3)
_cell_angle_beta 94.65(3)
_cell_angle_gamma 73.42(3)
_cell_formula_units_Z 2
_cell_length_a 10.820(2)
_cell_length_b 16.645(3)
_cell_length_c 7.7668(16)
_cell_measurement_reflns_used 250
_cell_measurement_temperature 291(2)
_cell_measurement_theta_max 25.1
_cell_measurement_theta_min 2
_cell_volume 1331.9(5)
_computing_cell_refinement raxis
_computing_data_collection raxis
_computing_data_reduction raxis
_computing_molecular_graphics texsan
_computing_publication_material texsan
_computing_structure_refinement 'SHELXL-97 (Sheldrick, 1997)'
_computing_structure_solution 'SHELXS-97 (Sheldrick, 1990)'
_diffrn_ambient_temperature 291(2)
_diffrn_measured_fraction_theta_full 0.8803
_diffrn_measured_fraction_theta_max 0.8803
_diffrn_measurement_device_type R-axis-IV
_diffrn_measurement_method 'Osillation  frames'
_diffrn_radiation_monochromator graphite
_diffrn_radiation_source 'fine-focus sealed tube'
_diffrn_radiation_type MoK\a
_diffrn_radiation_wavelength 0.71073
_diffrn_reflns_av_R_equivalents 0.0000
_diffrn_reflns_av_sigmaI/netI 0.0390
_diffrn_reflns_limit_h_max 13
_diffrn_reflns_limit_h_min 0
_diffrn_reflns_limit_k_max 21
_diffrn_reflns_limit_k_min -19
_diffrn_reflns_limit_l_max 8
_diffrn_reflns_limit_l_min -8
_diffrn_reflns_number 4921
_diffrn_reflns_theta_full 27.53
_diffrn_reflns_theta_max 27.53
_diffrn_reflns_theta_min 1.28
_exptl_absorpt_coefficient_mu 7.417
_exptl_absorpt_correction_T_max 0.3832
_exptl_absorpt_correction_T_min 0.2487
_exptl_crystal_colour red
_exptl_crystal_density_diffrn 1.939
_exptl_crystal_density_method 'not measured'
_exptl_crystal_description prismatic
_exptl_crystal_F_000 756
_exptl_crystal_size_max 0.26
_exptl_crystal_size_mid 0.20
_exptl_crystal_size_min 0.16
_refine_diff_density_max 1.565
_refine_diff_density_min -1.277
_refine_diff_density_rms 0.172
_refine_ls_extinction_coef 0.0041(5)
_refine_ls_extinction_expression Fc^*^=kFc[1+0.001xFc^2^\l^3^/sin(2\q)]^-1/4^
_refine_ls_extinction_method SHELXL
_refine_ls_goodness_of_fit_ref 1.117
_refine_ls_hydrogen_treatment mixed
_refine_ls_matrix_type full
_refine_ls_number_parameters 337
_refine_ls_number_reflns 4921
_refine_ls_number_restraints 0
_refine_ls_restrained_S_all 1.117
_refine_ls_R_factor_all 0.0440
_refine_ls_R_factor_gt 0.0401
_refine_ls_shift/su_max 0.002
_refine_ls_shift/su_mean 0.000
_refine_ls_structure_factor_coef Fsqd
_refine_ls_weighting_details 'calc w=1/[\s^2^(Fo^2^)+(0.0662P)^2^+0.0000P] where P=(Fo^2^+2Fc^2^)/3'
_refine_ls_weighting_scheme calc
_refine_ls_wR_factor_gt 0.1020
_refine_ls_wR_factor_ref 0.1041
_reflns_number_gt 4629
_reflns_number_total 4921
_reflns_threshold_expression >2sigma(I)
_cod_data_source_file ic034324asi20030702_103854_1.cif
_cod_data_source_block p-1
_cod_depositor_comments
;
The following automatic conversions were performed:

'_symmetry_cell_setting' value 'Triclinic' changed to 'triclinic'
according to the built-in table from CIF Core dictionary named
'cif_core.dic' version 2.4.1 from 2010-06-29.

Automatic conversion script
Id: cif_fix_values 1646 2011-03-28 12:23:43Z adriana 

The following automatic conversions were performed:

data name '_atom_site_symetry_multiplicity' was replaced with
'_atom_site_symmetry_multiplicity' as specified in the replacement
file 'data/replacement-values/replacement_tags.lst'.

Automatic conversion script
Id: cif_correct_tags 9268 2022-04-12 08:56:07Z antanas 
;
_cod_database_code 4313978

loop_
_symmetry_equiv_pos_as_xyz
'x, y, z'
'-x, -y, -z'

loop_
_atom_site_label
_atom_site_type_symbol
_atom_site_fract_x
_atom_site_fract_y
_atom_site_fract_z
_atom_site_U_iso_or_equiv
_atom_site_adp_type
_atom_site_occupancy
_atom_site_symmetry_multiplicity
_atom_site_calc_flag
_atom_site_refinement_flags
_atom_site_disorder_assembly
_atom_site_disorder_group
Pb1 Pb 1.06855(2) 0.479296(16) 1.26014(3) 0.03758(11) Uani 1 1 d . . .
Fe1 Fe 0.52386(10) 0.25026(7) 1.51622(16) 0.0517(3) Uani 1 1 d . . .
Fe2 Fe 0.82144(10) 0.91092(6) 0.82281(14) 0.0459(2) Uani 1 1 d . . .
O1 O 0.8937(5) 0.3890(3) 1.1839(6) 0.0497(12) Uani 1 1 d . . .
O2 O 0.8824(5) 0.4797(3) 1.4147(6) 0.0427(11) Uani 1 1 d . . .
O3 O 0.9035(5) 0.5710(3) 1.0821(6) 0.0448(11) Uani 1 1 d . . .
O4 O 0.9759(6) 0.6328(3) 1.3127(7) 0.0579(14) Uani 1 1 d . . .
O5 O 1.2317(6) 0.5580(4) 1.1305(7) 0.0649(16) Uani 1 1 d . . .
H5 H 1.1893 0.5818 1.0485 0.097 Uiso 1 1 calc R . .
C1 C 0.7005(9) 0.1634(6) 1.5258(13) 0.069(3) Uani 1 1 d . . .
H1A H 0.7802 0.1687 1.4827 0.083 Uiso 1 1 calc R . .
C2 C 0.6098(11) 0.1292(6) 1.4324(14) 0.075(3) Uani 1 1 d . . .
H2A H 0.6149 0.1068 1.3108 0.090 Uiso 1 1 calc R . .
C3 C 0.5110(11) 0.1320(6) 1.5379(19) 0.086(3) Uani 1 1 d . . .
H3A H 0.4354 0.1115 1.5045 0.103 Uiso 1 1 calc R . .
C4 C 0.5390(12) 0.1684(8) 1.6999(17) 0.096(4) Uani 1 1 d . . .
H4A H 0.4872 0.1780 1.8017 0.115 Uiso 1 1 calc R . .
C5 C 0.6574(11) 0.1886(8) 1.6904(15) 0.088(3) Uani 1 1 d . . .
H5A H 0.7018 0.2148 1.7853 0.105 Uiso 1 1 calc R . .
C6 C 0.4416(9) 0.3158(6) 1.3095(17) 0.085(4) Uani 1 1 d . . .
H6A H 0.4359 0.2928 1.1888 0.102 Uiso 1 1 calc R . .
C7 C 0.3494(10) 0.3237(8) 1.439(3) 0.121(7) Uani 1 1 d . . .
H7A H 0.2697 0.3064 1.4209 0.145 Uiso 1 1 calc R . .
C8 C 0.3899(15) 0.3597(7) 1.587(3) 0.139(8) Uani 1 1 d . . .
H8A H 0.3450 0.3715 1.6956 0.167 Uiso 1 1 calc R . .
C9 C 0.5068(11) 0.3756(6) 1.5649(18) 0.088(4) Uani 1 1 d . . .
H9A H 0.5570 0.4005 1.6544 0.106 Uiso 1 1 calc R . .
C10 C 0.5427(8) 0.3483(5) 1.3912(13) 0.059(2) Uani 1 1 d . . .
C11 C 0.6591(7) 0.3535(5) 1.3087(10) 0.0480(17) Uani 1 1 d . . .
C12 C 0.7255(7) 0.4053(5) 1.3841(9) 0.0453(16) Uani 1 1 d . . .
H12A H 0.6970 0.4331 1.4896 0.054 Uiso 1 1 calc R . .
C13 C 0.8396(7) 0.4237(4) 1.3195(9) 0.0398(15) Uani 1 1 d . . .
C14 C 0.6894(10) 0.3008(6) 1.1451(12) 0.069(2) Uani 1 1 d . . .
H14A H 0.6274 0.2694 1.1185 0.103 Uiso 1 1 calc R . .
H14B H 0.7743 0.2626 1.1570 0.103 Uiso 1 1 calc R . .
H14C H 0.6862 0.3360 1.0532 0.103 Uiso 1 1 calc R . .
C15 C 0.8579(11) 0.8432(6) 0.5877(13) 0.075(3) Uani 1 1 d . . .
H15A H 0.8116 0.8039 0.5323 0.090 Uiso 1 1 calc R . .
C16 C 0.8262(10) 0.9300(6) 0.5668(13) 0.071(3) Uani 1 1 d . . .
H16A H 0.7545 0.9620 0.4938 0.086 Uiso 1 1 calc R . .
C17 C 0.9180(9) 0.9626(6) 0.6722(16) 0.082(3) Uani 1 1 d . . .
H17A H 0.9199 1.0215 0.6840 0.098 Uiso 1 1 calc R . .
C18 C 1.0048(10) 0.8968(7) 0.7577(16) 0.081(3) Uani 1 1 d . . .
H18A H 1.0781 0.9011 0.8372 0.097 Uiso 1 1 calc R . .
C19 C 0.9680(10) 0.8229(6) 0.7040(13) 0.072(3) Uani 1 1 d . . .
H19A H 1.0107 0.7669 0.7426 0.086 Uiso 1 1 calc R . .
C20 C 0.6809(7) 0.8744(5) 0.9275(10) 0.0523(18) Uani 1 1 d . . .
H20A H 0.6437 0.8292 0.8790 0.063 Uiso 1 1 calc R . .
C21 C 0.6344(8) 0.9604(6) 0.8926(12) 0.062(2) Uani 1 1 d . . .
H21A H 0.5600 0.9847 0.8148 0.075 Uiso 1 1 calc R . .
C22 C 0.7138(10) 1.0037(5) 0.9838(12) 0.066(2) Uani 1 1 d . . .
H22A H 0.7045 1.0639 0.9822 0.080 Uiso 1 1 calc R . .
C23 C 0.8092(10) 0.9473(5) 1.0810(11) 0.065(2) Uani 1 1 d . . .
H23A H 0.8775 0.9619 1.1575 0.078 Uiso 1 1 calc R . .
C24 C 0.7923(8) 0.8653(5) 1.0473(10) 0.0495(17) Uani 1 1 d . . .
C25 C 0.8752(7) 0.7883(5) 1.1196(9) 0.0437(16) Uani 1 1 d . . .
C26 C 0.8325(7) 0.7201(4) 1.1116(9) 0.0448(16) Uani 1 1 d . . .
H26A H 0.7497 0.7241 1.0632 0.054 Uiso 1 1 calc R . .
C27 C 0.9094(7) 0.6380(5) 1.1754(9) 0.0455(16) Uani 1 1 d . . .
C28 C 1.0052(8) 0.7921(5) 1.1948(11) 0.0542(19) Uani 1 1 d . . .
H28A H 1.0143 0.8472 1.1859 0.081 Uiso 1 1 calc R . .
H28B H 1.0710 0.7511 1.1323 0.081 Uiso 1 1 calc R . .
H28C H 1.0136 0.7805 1.3144 0.081 Uiso 1 1 calc R . .
C29 C 1.3434(9) 0.4993(7) 1.0712(14) 0.081(3) Uani 1 1 d . . .
H29A H 1.4170 0.5066 1.1419 0.122 Uiso 1 1 calc R . .
H29B H 1.3535 0.5076 0.9532 0.122 Uiso 1 1 calc R . .
H29C H 1.3365 0.4435 1.0778 0.122 Uiso 1 1 calc R . .

loop_
_atom_site_aniso_label
_atom_site_aniso_U_11
_atom_site_aniso_U_22
_atom_site_aniso_U_33
_atom_site_aniso_U_23
_atom_site_aniso_U_13
_atom_site_aniso_U_12
Pb1 0.03967(16) 0.03944(17) 0.03506(16) 0.00676(9) 0.00317(8) -0.01179(10)
Fe1 0.0396(6) 0.0411(6) 0.0767(7) 0.0103(5) 0.0066(5) -0.0121(5)
Fe2 0.0468(6) 0.0335(5) 0.0582(6) 0.0077(4) 0.0050(4) -0.0107(4)
O1 0.057(3) 0.050(3) 0.042(3) 0.000(2) 0.010(2) -0.015(2)
O2 0.049(3) 0.044(3) 0.041(3) 0.005(2) 0.0040(19) -0.022(2)
O3 0.060(3) 0.038(3) 0.038(3) 0.0017(19) 0.006(2) -0.014(2)
O4 0.072(4) 0.041(3) 0.056(3) 0.008(2) -0.016(3) -0.011(3)
O5 0.076(4) 0.083(5) 0.044(3) 0.013(3) 0.003(3) -0.033(4)
C1 0.046(5) 0.069(6) 0.089(7) 0.033(5) 0.011(4) 0.001(4)
C2 0.091(8) 0.049(5) 0.073(6) 0.008(4) 0.000(5) -0.002(5)
C3 0.075(7) 0.050(6) 0.141(11) 0.042(6) -0.009(7) -0.023(5)
C4 0.087(8) 0.091(8) 0.103(9) 0.055(7) 0.035(7) 0.009(7)
C5 0.073(7) 0.094(9) 0.085(8) 0.011(6) -0.010(5) -0.010(6)
C6 0.056(6) 0.067(6) 0.144(10) 0.058(7) -0.033(6) -0.032(5)
C7 0.041(6) 0.062(8) 0.27(2) 0.090(11) 0.007(8) -0.007(5)
C8 0.095(10) 0.041(6) 0.29(2) 0.005(9) 0.114(13) -0.011(6)
C9 0.073(7) 0.046(5) 0.153(11) -0.008(6) 0.059(7) -0.019(5)
C10 0.040(4) 0.035(4) 0.105(7) 0.015(4) 0.006(4) -0.011(3)
C11 0.043(4) 0.038(4) 0.064(5) 0.013(3) -0.003(3) -0.011(3)
C12 0.052(4) 0.043(4) 0.047(4) 0.001(3) 0.011(3) -0.020(3)
C13 0.039(4) 0.034(4) 0.050(4) 0.008(3) -0.002(3) -0.015(3)
C14 0.086(7) 0.063(6) 0.067(6) -0.005(4) 0.000(4) -0.041(5)
C15 0.096(8) 0.060(6) 0.073(7) 0.003(5) 0.030(5) -0.024(6)
C16 0.075(7) 0.062(6) 0.078(6) 0.022(5) 0.016(5) -0.014(5)
C17 0.058(6) 0.057(6) 0.138(10) 0.032(6) 0.034(6) -0.014(5)
C18 0.053(5) 0.068(7) 0.130(9) 0.037(6) 0.016(5) -0.017(5)
C19 0.076(7) 0.049(5) 0.085(7) 0.017(4) 0.040(5) 0.006(5)
C20 0.039(4) 0.060(5) 0.059(5) 0.019(4) 0.003(3) -0.011(4)
C21 0.046(5) 0.054(5) 0.077(6) 0.016(4) 0.008(4) 0.006(4)
C22 0.088(7) 0.032(4) 0.068(6) 0.003(4) 0.011(5) 0.003(4)
C23 0.089(7) 0.038(4) 0.059(5) -0.003(3) -0.012(4) -0.008(4)
C24 0.059(5) 0.042(4) 0.048(4) 0.005(3) 0.009(3) -0.013(4)
C25 0.046(4) 0.042(4) 0.041(4) 0.004(3) 0.004(3) -0.009(3)
C26 0.042(4) 0.041(4) 0.050(4) 0.004(3) -0.003(3) -0.010(3)
C27 0.057(5) 0.044(4) 0.040(4) 0.003(3) 0.015(3) -0.017(3)
C28 0.051(5) 0.048(5) 0.065(5) 0.007(4) 0.001(3) -0.016(4)
C29 0.054(6) 0.096(8) 0.095(8) 0.031(6) -0.002(5) -0.017(6)

loop_
_atom_type_symbol
_atom_type_description
_atom_type_scat_dispersion_real
_atom_type_scat_dispersion_imag
_atom_type_scat_source
C C 0.0033 0.0016 'International Tables Vol C Tables 4.2.6.8 and 6.1.1.4'
H H 0.0000 0.0000 'International Tables Vol C Tables 4.2.6.8 and 6.1.1.4'
O O 0.0106 0.0060 'International Tables Vol C Tables 4.2.6.8 and 6.1.1.4'
Fe Fe 0.3463 0.8444 'International Tables Vol C Tables 4.2.6.8 and 6.1.1.4'
Pb Pb -3.3944 10.1111 'International Tables Vol C Tables 4.2.6.8 and 6.1.1.4'

loop_
_geom_angle_atom_site_label_1
_geom_angle_atom_site_label_2
_geom_angle_atom_site_label_3
_geom_angle
_geom_angle_site_symmetry_1
_geom_angle_site_symmetry_3
_geom_angle_publ_flag
O2 Pb1 O3 81.88(17) . . ?
O2 Pb1 O4 81.23(19) . . ?
O3 Pb1 O4 52.79(17) . . ?
O2 Pb1 O2 72.93(18) . 2_768 ?
O3 Pb1 O2 122.34(16) . 2_768 ?
O4 Pb1 O2 72.34(17) . 2_768 ?
O2 Pb1 O3 123.97(16) . 2_767 ?
O3 Pb1 O3 69.13(18) . 2_767 ?
O4 Pb1 O3 112.60(17) . 2_767 ?
O2 Pb1 O3 162.39(16) 2_768 2_767 ?
O2 Pb1 O1 50.41(15) . . ?
O3 Pb1 O1 77.55(17) . . ?
O4 Pb1 O1 115.56(18) . . ?
O2 Pb1 O1 117.58(15) 2_768 . ?
O3 Pb1 O1 76.46(15) 2_767 . ?
O2 Pb1 C27 82.29(18) . . ?
O3 Pb1 C27 26.99(19) . . ?
O4 Pb1 C27 25.91(19) . . ?
O2 Pb1 C27 97.45(18) 2_768 . ?
O3 Pb1 C27 90.39(18) 2_767 . ?
O1 Pb1 C27 98.5(2) . . ?
C7 Fe1 C5 154.8(6) . . ?
C7 Fe1 C2 127.9(6) . . ?
C5 Fe1 C2 66.9(5) . . ?
C7 Fe1 C6 41.8(5) . . ?
C5 Fe1 C6 161.5(5) . . ?
C2 Fe1 C6 109.2(5) . . ?
C7 Fe1 C4 120.3(5) . . ?
C5 Fe1 C4 41.1(5) . . ?
C2 Fe1 C4 67.0(5) . . ?
C6 Fe1 C4 156.0(5) . . ?
C7 Fe1 C8 38.8(7) . . ?
C5 Fe1 C8 121.3(8) . . ?
C2 Fe1 C8 163.0(6) . . ?
C6 Fe1 C8 67.8(7) . . ?
C4 Fe1 C8 108.4(6) . . ?
C7 Fe1 C3 109.2(5) . . ?
C5 Fe1 C3 67.8(5) . . ?
C2 Fe1 C3 39.9(5) . . ?
C6 Fe1 C3 121.8(5) . . ?
C4 Fe1 C3 39.9(5) . . ?
C8 Fe1 C3 126.1(5) . . ?
C7 Fe1 C9 66.9(6) . . ?
C5 Fe1 C9 107.6(5) . . ?
C2 Fe1 C9 156.2(4) . . ?
C6 Fe1 C9 68.2(5) . . ?
C4 Fe1 C9 125.2(6) . . ?
C8 Fe1 C9 39.9(5) . . ?
C3 Fe1 C9 161.9(5) . . ?
C7 Fe1 C1 164.4(7) . . ?
C5 Fe1 C1 39.7(4) . . ?
C2 Fe1 C1 39.9(4) . . ?
C6 Fe1 C1 125.7(5) . . ?
C4 Fe1 C1 67.8(4) . . ?
C8 Fe1 C1 155.5(7) . . ?
C3 Fe1 C1 67.5(4) . . ?
C9 Fe1 C1 121.0(5) . . ?
C7 Fe1 C10 69.2(4) . . ?
C5 Fe1 C10 123.9(5) . . ?
C2 Fe1 C10 121.3(4) . . ?
C6 Fe1 C10 41.1(4) . . ?
C4 Fe1 C10 161.7(6) . . ?
C8 Fe1 C10 68.4(5) . . ?
C3 Fe1 C10 156.3(5) . . ?
C9 Fe1 C10 40.9(4) . . ?
C1 Fe1 C10 107.3(4) . . ?
C17 Fe2 C18 40.6(4) . . ?
C17 Fe2 C22 108.7(4) . . ?
C18 Fe2 C22 127.3(5) . . ?
C17 Fe2 C19 67.8(4) . . ?
C18 Fe2 C19 40.6(4) . . ?
C22 Fe2 C19 165.0(5) . . ?
C17 Fe2 C23 120.5(5) . . ?
C18 Fe2 C23 108.6(5) . . ?
C22 Fe2 C23 40.4(4) . . ?
C19 Fe2 C23 127.6(4) . . ?
C17 Fe2 C20 163.6(4) . . ?
C18 Fe2 C20 154.2(4) . . ?
C22 Fe2 C20 67.9(4) . . ?
C19 Fe2 C20 119.8(4) . . ?
C23 Fe2 C20 68.1(4) . . ?
C17 Fe2 C21 126.6(4) . . ?
C18 Fe2 C21 163.8(4) . . ?
C22 Fe2 C21 39.6(4) . . ?
C19 Fe2 C21 154.2(4) . . ?
C23 Fe2 C21 67.4(4) . . ?
C20 Fe2 C21 40.7(3) . . ?
C17 Fe2 C24 154.1(4) . . ?
C18 Fe2 C24 119.2(4) . . ?
C22 Fe2 C24 68.7(3) . . ?
C19 Fe2 C24 107.7(3) . . ?
C23 Fe2 C24 40.8(3) . . ?
C20 Fe2 C24 41.3(3) . . ?
C21 Fe2 C24 68.8(3) . . ?
C17 Fe2 C16 41.0(5) . . ?
C18 Fe2 C16 68.9(5) . . ?
C22 Fe2 C16 119.7(4) . . ?
C19 Fe2 C16 67.9(4) . . ?
C23 Fe2 C16 154.5(4) . . ?
C20 Fe2 C16 125.5(4) . . ?
C21 Fe2 C16 107.6(4) . . ?
C24 Fe2 C16 163.2(4) . . ?
C17 Fe2 C15 68.0(5) . . ?
C18 Fe2 C15 68.6(5) . . ?
C22 Fe2 C15 153.3(4) . . ?
C19 Fe2 C15 40.5(4) . . ?
C23 Fe2 C15 164.5(4) . . ?
C20 Fe2 C15 107.4(4) . . ?
C21 Fe2 C15 119.6(5) . . ?
C24 Fe2 C15 126.1(4) . . ?
C16 Fe2 C15 40.2(4) . . ?
C13 O1 Pb1 88.0(4) . . ?
C13 O2 Pb1 101.2(4) . . ?
C13 O2 Pb1 139.6(4) . 2_768 ?
Pb1 O2 Pb1 107.07(18) . 2_768 ?
C27 O3 Pb1 93.7(4) . . ?
C27 O3 Pb1 133.6(4) . 2_767 ?
Pb1 O3 Pb1 110.87(18) . 2_767 ?
C27 O4 Pb1 93.0(5) . . ?
C5 C1 C2 107.3(10) . . ?
C5 C1 Fe1 69.3(6) . . ?
C2 C1 Fe1 69.5(5) . . ?
C3 C2 C1 109.4(10) . . ?
C3 C2 Fe1 70.4(6) . . ?
C1 C2 Fe1 70.6(6) . . ?
C2 C3 C4 107.8(10) . . ?
C2 C3 Fe1 69.7(6) . . ?
C4 C3 Fe1 70.0(6) . . ?
C3 C4 C5 107.1(10) . . ?
C3 C4 Fe1 70.1(6) . . ?
C5 C4 Fe1 68.9(6) . . ?
C1 C5 C4 108.3(11) . . ?
C1 C5 Fe1 71.0(6) . . ?
C4 C5 Fe1 70.0(6) . . ?
C10 C6 C7 106.8(12) . . ?
C10 C6 Fe1 70.0(5) . . ?
C7 C6 Fe1 68.6(7) . . ?
C8 C7 C6 108.9(11) . . ?
C8 C7 Fe1 71.4(8) . . ?
C6 C7 Fe1 69.6(6) . . ?
C7 C8 C9 109.6(14) . . ?
C7 C8 Fe1 69.8(7) . . ?
C9 C8 Fe1 70.2(6) . . ?
C8 C9 C10 108.9(13) . . ?
C8 C9 Fe1 69.9(6) . . ?
C10 C9 Fe1 69.8(5) . . ?
C9 C10 C6 105.8(9) . . ?
C9 C10 C11 127.9(8) . . ?
C6 C10 C11 126.3(10) . . ?
C9 C10 Fe1 69.3(5) . . ?
C6 C10 Fe1 68.9(5) . . ?
C11 C10 Fe1 127.1(5) . . ?
C12 C11 C14 125.5(7) . . ?
C12 C11 C10 118.9(8) . . ?
C14 C11 C10 115.6(7) . . ?
C11 C12 C13 127.8(7) . . ?
O1 C13 O2 120.4(6) . . ?
O1 C13 C12 124.4(6) . . ?
O2 C13 C12 115.3(6) . . ?
C16 C15 C19 107.9(10) . . ?
C16 C15 Fe2 69.9(6) . . ?
C19 C15 Fe2 69.2(6) . . ?
C15 C16 C17 107.1(10) . . ?
C15 C16 Fe2 69.9(6) . . ?
C17 C16 Fe2 68.6(6) . . ?
C18 C17 C16 109.0(9) . . ?
C18 C17 Fe2 69.8(5) . . ?
C16 C17 Fe2 70.4(5) . . ?
C17 C18 C19 107.0(11) . . ?
C17 C18 Fe2 69.7(5) . . ?
C19 C18 Fe2 70.0(5) . . ?
C18 C19 C15 108.9(9) . . ?
C18 C19 Fe2 69.4(5) . . ?
C15 C19 Fe2 70.3(5) . . ?
C21 C20 C24 108.0(8) . . ?
C21 C20 Fe2 70.0(5) . . ?
C24 C20 Fe2 69.7(4) . . ?
C22 C21 C20 108.4(8) . . ?
C22 C21 Fe2 69.5(5) . . ?
C20 C21 Fe2 69.4(4) . . ?
C21 C22 C23 108.9(8) . . ?
C21 C22 Fe2 71.0(5) . . ?
C23 C22 Fe2 70.1(5) . . ?
C22 C23 C24 109.0(8) . . ?
C22 C23 Fe2 69.5(5) . . ?
C24 C23 Fe2 70.0(4) . . ?
C23 C24 C20 105.7(7) . . ?
C23 C24 C25 125.8(8) . . ?
C20 C24 C25 128.5(7) . . ?
C23 C24 Fe2 69.2(5) . . ?
C20 C24 Fe2 69.0(4) . . ?
C25 C24 Fe2 125.3(5) . . ?
C26 C25 C24 119.4(7) . . ?
C26 C25 C28 124.4(7) . . ?
C24 C25 C28 116.2(7) . . ?
C25 C26 C27 124.1(7) . . ?
O4 C27 O3 120.0(7) . . ?
O4 C27 C26 122.6(7) . . ?
O3 C27 C26 117.3(7) . . ?
O4 C27 Pb1 61.0(4) . . ?
O3 C27 Pb1 59.3(4) . . ?
C26 C27 Pb1 173.5(5) . . ?

loop_
_geom_bond_atom_site_label_1
_geom_bond_atom_site_label_2
_geom_bond_distance
_geom_bond_site_symmetry_2
_geom_bond_publ_flag
Pb1 O2 2.425(5) . ?
Pb1 O3 2.429(5) . ?
Pb1 O4 2.469(5) . ?
Pb1 O2 2.602(5) 2_768 ?
Pb1 O3 2.720(5) 2_767 ?
Pb1 O1 2.730(5) . ?
Pb1 C27 2.818(8) . ?
Fe1 C7 2.016(11) . ?
Fe1 C5 2.021(11) . ?
Fe1 C2 2.028(10) . ?
Fe1 C6 2.031(10) . ?
Fe1 C4 2.035(10) . ?
Fe1 C8 2.036(12) . ?
Fe1 C3 2.037(9) . ?
Fe1 C9 2.040(10) . ?
Fe1 C1 2.043(9) . ?
Fe1 C10 2.046(8) . ?
Fe2 C17 2.028(9) . ?
Fe2 C18 2.030(10) . ?
Fe2 C22 2.031(8) . ?
Fe2 C19 2.038(9) . ?
Fe2 C23 2.040(9) . ?
Fe2 C20 2.043(8) . ?
Fe2 C21 2.051(8) . ?
Fe2 C24 2.051(7) . ?
Fe2 C16 2.052(10) . ?
Fe2 C15 2.052(10) . ?
O1 C13 1.253(8) . ?
O2 C13 1.297(8) . ?
O2 Pb1 2.602(5) 2_768 ?
O3 C27 1.282(9) . ?
O3 Pb1 2.720(5) 2_767 ?
O4 C27 1.233(9) . ?
O5 C29 1.398(12) . ?
C1 C5 1.380(15) . ?
C1 C2 1.391(14) . ?
C2 C3 1.387(15) . ?
C3 C4 1.390(17) . ?
C4 C5 1.424(17) . ?
C6 C10 1.432(13) . ?
C6 C7 1.443(19) . ?
C7 C8 1.35(2) . ?
C8 C9 1.391(16) . ?
C9 C10 1.428(15) . ?
C10 C11 1.486(11) . ?
C11 C12 1.336(10) . ?
C11 C14 1.474(12) . ?
C12 C13 1.490(10) . ?
C15 C16 1.410(13) . ?
C15 C19 1.416(15) . ?
C16 C17 1.428(16) . ?
C17 C18 1.407(14) . ?
C18 C19 1.412(15) . ?
C20 C21 1.422(11) . ?
C20 C24 1.444(11) . ?
C21 C22 1.382(14) . ?
C22 C23 1.407(12) . ?
C23 C24 1.425(11) . ?
C24 C25 1.473(10) . ?
C25 C26 1.335(10) . ?
C25 C28 1.494(11) . ?
C26 C27 1.492(10) . ?

loop_
_geom_torsion_atom_site_label_1
_geom_torsion_atom_site_label_2
_geom_torsion_atom_site_label_3
_geom_torsion_atom_site_label_4
_geom_torsion
_geom_torsion_site_symmetry_1
_geom_torsion_site_symmetry_2
_geom_torsion_site_symmetry_3
_geom_torsion_site_symmetry_4
_geom_torsion_publ_flag
O2 Pb1 O1 C13 -1.2(4) . . . . ?
O3 Pb1 O1 C13 -90.9(4) . . . . ?
O4 Pb1 O1 C13 -53.3(4) . . . . ?
O2 Pb1 O1 C13 29.3(4) 2_768 . . . ?
O3 Pb1 O1 C13 -162.1(4) 2_767 . . . ?
C27 Pb1 O1 C13 -73.8(4) . . . . ?
O3 Pb1 O2 C13 81.7(4) . . . . ?
O4 Pb1 O2 C13 135.1(4) . . . . ?
O2 Pb1 O2 C13 -150.7(5) 2_768 . . . ?
O3 Pb1 O2 C13 23.7(5) 2_767 . . . ?
O1 Pb1 O2 C13 1.2(4) . . . . ?
C27 Pb1 O2 C13 109.0(4) . . . . ?
O3 Pb1 O2 Pb1 -127.5(2) . . . 2_768 ?
O4 Pb1 O2 Pb1 -74.1(2) . . . 2_768 ?
O2 Pb1 O2 Pb1 0.0 2_768 . . 2_768 ?
O3 Pb1 O2 Pb1 174.48(14) 2_767 . . 2_768 ?
O1 Pb1 O2 Pb1 151.9(3) . . . 2_768 ?
C27 Pb1 O2 Pb1 -100.3(2) . . . 2_768 ?
O2 Pb1 O3 C27 88.9(4) . . . . ?
O4 Pb1 O3 C27 3.8(4) . . . . ?
O2 Pb1 O3 C27 25.1(4) 2_768 . . . ?
O3 Pb1 O3 C27 -139.9(5) 2_767 . . . ?
O1 Pb1 O3 C27 140.1(4) . . . . ?
O2 Pb1 O3 Pb1 -131.2(2) . . . 2_767 ?
O4 Pb1 O3 Pb1 143.7(3) . . . 2_767 ?
O2 Pb1 O3 Pb1 165.01(15) 2_768 . . 2_767 ?
O3 Pb1 O3 Pb1 0.0 2_767 . . 2_767 ?
O1 Pb1 O3 Pb1 -80.07(19) . . . 2_767 ?
C27 Pb1 O3 Pb1 139.9(5) . . . 2_767 ?
O2 Pb1 O4 C27 -90.4(5) . . . . ?
O3 Pb1 O4 C27 -4.0(4) . . . . ?
O2 Pb1 O4 C27 -165.2(5) 2_768 . . . ?
O3 Pb1 O4 C27 32.9(5) 2_767 . . . ?
O1 Pb1 O4 C27 -52.4(5) . . . . ?
C7 Fe1 C1 C5 -162.9(15) . . . . ?
C2 Fe1 C1 C5 -118.8(9) . . . . ?
C6 Fe1 C1 C5 164.3(7) . . . . ?
C4 Fe1 C1 C5 -38.5(8) . . . . ?
C8 Fe1 C1 C5 47.2(14) . . . . ?
C3 Fe1 C1 C5 -81.8(8) . . . . ?
C9 Fe1 C1 C5 80.2(8) . . . . ?
C10 Fe1 C1 C5 122.8(7) . . . . ?
C7 Fe1 C1 C2 -44.1(18) . . . . ?
C5 Fe1 C1 C2 118.8(9) . . . . ?
C6 Fe1 C1 C2 -76.9(7) . . . . ?
C4 Fe1 C1 C2 80.3(8) . . . . ?
C8 Fe1 C1 C2 166.0(11) . . . . ?
C3 Fe1 C1 C2 37.0(7) . . . . ?
C9 Fe1 C1 C2 -161.0(7) . . . . ?
C10 Fe1 C1 C2 -118.4(6) . . . . ?
C5 C1 C2 C3 -0.7(11) . . . . ?
Fe1 C1 C2 C3 -59.9(7) . . . . ?
C5 C1 C2 Fe1 59.2(7) . . . . ?
C7 Fe1 C2 C3 -73.7(9) . . . . ?
C5 Fe1 C2 C3 82.5(8) . . . . ?
C6 Fe1 C2 C3 -116.9(7) . . . . ?
C4 Fe1 C2 C3 37.7(7) . . . . ?
C8 Fe1 C2 C3 -40(2) . . . . ?
C9 Fe1 C2 C3 163.9(12) . . . . ?
C1 Fe1 C2 C3 120.0(9) . . . . ?
C10 Fe1 C2 C3 -160.7(7) . . . . ?
C7 Fe1 C2 C1 166.3(7) . . . . ?
C5 Fe1 C2 C1 -37.5(6) . . . . ?
C6 Fe1 C2 C1 123.1(6) . . . . ?
C4 Fe1 C2 C1 -82.3(7) . . . . ?
C8 Fe1 C2 C1 -160(2) . . . . ?
C3 Fe1 C2 C1 -120.0(9) . . . . ?
C9 Fe1 C2 C1 43.8(14) . . . . ?
C10 Fe1 C2 C1 79.3(7) . . . . ?
C1 C2 C3 C4 0.1(11) . . . . ?
Fe1 C2 C3 C4 -59.9(7) . . . . ?
C1 C2 C3 Fe1 60.0(7) . . . . ?
C7 Fe1 C3 C2 126.7(9) . . . . ?
C5 Fe1 C3 C2 -80.1(7) . . . . ?
C6 Fe1 C3 C2 82.2(8) . . . . ?
C4 Fe1 C3 C2 -118.8(10) . . . . ?
C8 Fe1 C3 C2 166.5(10) . . . . ?
C9 Fe1 C3 C2 -158.9(15) . . . . ?
C1 Fe1 C3 C2 -37.0(6) . . . . ?
C10 Fe1 C3 C2 44.7(13) . . . . ?
C7 Fe1 C3 C4 -114.6(8) . . . . ?
C5 Fe1 C3 C4 38.7(7) . . . . ?
C2 Fe1 C3 C4 118.8(10) . . . . ?
C6 Fe1 C3 C4 -159.1(7) . . . . ?
C8 Fe1 C3 C4 -74.7(11) . . . . ?
C9 Fe1 C3 C4 -40.1(19) . . . . ?
C1 Fe1 C3 C4 81.8(7) . . . . ?
C10 Fe1 C3 C4 163.5(9) . . . . ?
C2 C3 C4 C5 0.4(12) . . . . ?
Fe1 C3 C4 C5 -59.3(8) . . . . ?
C2 C3 C4 Fe1 59.7(7) . . . . ?
C7 Fe1 C4 C3 84.0(9) . . . . ?
C5 Fe1 C4 C3 -118.3(10) . . . . ?
C2 Fe1 C4 C3 -37.7(7) . . . . ?
C6 Fe1 C4 C3 48.2(15) . . . . ?
C8 Fe1 C4 C3 124.8(9) . . . . ?
C9 Fe1 C4 C3 165.8(7) . . . . ?
C1 Fe1 C4 C3 -81.1(7) . . . . ?
C10 Fe1 C4 C3 -158.6(12) . . . . ?
C7 Fe1 C4 C5 -157.6(9) . . . . ?
C2 Fe1 C4 C5 80.7(8) . . . . ?
C6 Fe1 C4 C5 166.5(11) . . . . ?
C8 Fe1 C4 C5 -116.9(9) . . . . ?
C3 Fe1 C4 C5 118.3(10) . . . . ?
C9 Fe1 C4 C5 -75.9(8) . . . . ?
C1 Fe1 C4 C5 37.3(7) . . . . ?
C10 Fe1 C4 C5 -40.3(16) . . . . ?
C2 C1 C5 C4 1.0(12) . . . . ?
Fe1 C1 C5 C4 60.3(7) . . . . ?
C2 C1 C5 Fe1 -59.3(7) . . . . ?
C3 C4 C5 C1 -0.9(12) . . . . ?
Fe1 C4 C5 C1 -60.9(8) . . . . ?
C3 C4 C5 Fe1 60.0(7) . . . . ?
C7 Fe1 C5 C1 169.3(11) . . . . ?
C2 Fe1 C5 C1 37.7(7) . . . . ?
C6 Fe1 C5 C1 -43.9(19) . . . . ?
C4 Fe1 C5 C1 118.7(11) . . . . ?
C8 Fe1 C5 C1 -159.1(7) . . . . ?
C3 Fe1 C5 C1 81.1(8) . . . . ?
C9 Fe1 C5 C1 -117.6(7) . . . . ?
C10 Fe1 C5 C1 -75.5(8) . . . . ?
C7 Fe1 C5 C4 50.6(16) . . . . ?
C2 Fe1 C5 C4 -81.0(8) . . . . ?
C6 Fe1 C5 C4 -162.5(14) . . . . ?
C8 Fe1 C5 C4 82.2(9) . . . . ?
C3 Fe1 C5 C4 -37.6(7) . . . . ?
C9 Fe1 C5 C4 123.8(8) . . . . ?
C1 Fe1 C5 C4 -118.7(11) . . . . ?
C10 Fe1 C5 C4 165.9(7) . . . . ?
C7 Fe1 C6 C10 118.2(11) . . . . ?
C5 Fe1 C6 C10 -41.4(19) . . . . ?
C2 Fe1 C6 C10 -115.9(7) . . . . ?
C4 Fe1 C6 C10 167.6(11) . . . . ?
C8 Fe1 C6 C10 82.0(7) . . . . ?
C3 Fe1 C6 C10 -158.2(6) . . . . ?
C9 Fe1 C6 C10 38.8(6) . . . . ?
C1 Fe1 C6 C10 -74.4(8) . . . . ?
C5 Fe1 C6 C7 -159.6(15) . . . . ?
C2 Fe1 C6 C7 125.9(9) . . . . ?
C4 Fe1 C6 C7 49.4(16) . . . . ?
C8 Fe1 C6 C7 -36.1(7) . . . . ?
C3 Fe1 C6 C7 83.6(10) . . . . ?
C9 Fe1 C6 C7 -79.3(9) . . . . ?
C1 Fe1 C6 C7 167.4(8) . . . . ?
C10 Fe1 C6 C7 -118.2(11) . . . . ?
C10 C6 C7 C8 1.0(13) . . . . ?
Fe1 C6 C7 C8 60.9(10) . . . . ?
C10 C6 C7 Fe1 -59.9(6) . . . . ?
C5 Fe1 C7 C8 45.6(15) . . . . ?
C2 Fe1 C7 C8 164.9(7) . . . . ?
C6 Fe1 C7 C8 -119.3(10) . . . . ?
C4 Fe1 C7 C8 81.7(9) . . . . ?
C3 Fe1 C7 C8 124.2(8) . . . . ?
C9 Fe1 C7 C8 -36.8(8) . . . . ?
C1 Fe1 C7 C8 -160.6(14) . . . . ?
C10 Fe1 C7 C8 -81.0(8) . . . . ?
C5 Fe1 C7 C6 164.9(11) . . . . ?
C2 Fe1 C7 C6 -75.8(8) . . . . ?
C4 Fe1 C7 C6 -159.0(7) . . . . ?
C8 Fe1 C7 C6 119.3(10) . . . . ?
C3 Fe1 C7 C6 -116.5(8) . . . . ?
C9 Fe1 C7 C6 82.5(7) . . . . ?
C1 Fe1 C7 C6 -41.3(19) . . . . ?
C10 Fe1 C7 C6 38.3(7) . . . . ?
C6 C7 C8 C9 -0.7(15) . . . . ?
Fe1 C7 C8 C9 59.0(10) . . . . ?
C6 C7 C8 Fe1 -59.8(8) . . . . ?
C5 Fe1 C8 C7 -159.2(8) . . . . ?
C2 Fe1 C8 C7 -44(3) . . . . ?
C6 Fe1 C8 C7 38.8(8) . . . . ?
C4 Fe1 C8 C7 -115.8(9) . . . . ?
C3 Fe1 C8 C7 -75.1(11) . . . . ?
C9 Fe1 C8 C7 120.8(14) . . . . ?
C1 Fe1 C8 C7 167.6(9) . . . . ?
C10 Fe1 C8 C7 83.3(9) . . . . ?
C7 Fe1 C8 C9 -120.8(14) . . . . ?
C5 Fe1 C8 C9 80.0(11) . . . . ?
C2 Fe1 C8 C9 -165.3(16) . . . . ?
C6 Fe1 C8 C9 -82.0(10) . . . . ?
C4 Fe1 C8 C9 123.3(10) . . . . ?
C3 Fe1 C8 C9 164.0(8) . . . . ?
C1 Fe1 C8 C9 46.7(18) . . . . ?
C10 Fe1 C8 C9 -37.5(9) . . . . ?
C7 C8 C9 C10 0.2(15) . . . . ?
Fe1 C8 C9 C10 59.1(8) . . . . ?
C7 C8 C9 Fe1 -58.8(9) . . . . ?
C7 Fe1 C9 C8 35.8(11) . . . . ?
C5 Fe1 C9 C8 -118.0(12) . . . . ?
C2 Fe1 C9 C8 169.4(13) . . . . ?
C6 Fe1 C9 C8 81.1(12) . . . . ?
C4 Fe1 C9 C8 -76.0(13) . . . . ?
C3 Fe1 C9 C8 -46(2) . . . . ?
C1 Fe1 C9 C8 -159.3(11) . . . . ?
C10 Fe1 C9 C8 120.2(14) . . . . ?
C7 Fe1 C9 C10 -84.4(8) . . . . ?
C5 Fe1 C9 C10 121.9(7) . . . . ?
C2 Fe1 C9 C10 49.2(15) . . . . ?
C6 Fe1 C9 C10 -39.0(6) . . . . ?
C4 Fe1 C9 C10 163.8(6) . . . . ?
C8 Fe1 C9 C10 -120.2(14) . . . . ?
C3 Fe1 C9 C10 -165.8(14) . . . . ?
C1 Fe1 C9 C10 80.5(8) . . . . ?
C8 C9 C10 C6 0.4(12) . . . . ?
Fe1 C9 C10 C6 59.5(6) . . . . ?
C8 C9 C10 C11 179.4(9) . . . . ?
Fe1 C9 C10 C11 -121.5(8) . . . . ?
C8 C9 C10 Fe1 -59.1(8) . . . . ?
C7 C6 C10 C9 -0.8(10) . . . . ?
Fe1 C6 C10 C9 -59.8(7) . . . . ?
C7 C6 C10 C11 -179.8(8) . . . . ?
Fe1 C6 C10 C11 121.2(8) . . . . ?
C7 C6 C10 Fe1 59.0(6) . . . . ?
C7 Fe1 C10 C9 78.4(9) . . . . ?
C5 Fe1 C10 C9 -77.4(8) . . . . ?
C2 Fe1 C10 C9 -159.1(7) . . . . ?
C6 Fe1 C10 C9 117.3(9) . . . . ?
C4 Fe1 C10 C9 -46.5(15) . . . . ?
C8 Fe1 C10 C9 36.6(9) . . . . ?
C3 Fe1 C10 C9 169.0(10) . . . . ?
C1 Fe1 C10 C9 -117.7(7) . . . . ?
C7 Fe1 C10 C6 -38.9(9) . . . . ?
C5 Fe1 C10 C6 165.4(7) . . . . ?
C2 Fe1 C10 C6 83.7(8) . . . . ?
C4 Fe1 C10 C6 -163.8(12) . . . . ?
C8 Fe1 C10 C6 -80.6(10) . . . . ?
C3 Fe1 C10 C6 51.8(12) . . . . ?
C9 Fe1 C10 C6 -117.3(9) . . . . ?
C1 Fe1 C10 C6 125.0(7) . . . . ?
C7 Fe1 C10 C11 -159.1(11) . . . . ?
C5 Fe1 C10 C11 45.1(10) . . . . ?
C2 Fe1 C10 C11 -36.6(10) . . . . ?
C6 Fe1 C10 C11 -120.2(12) . . . . ?
C4 Fe1 C10 C11 76.0(16) . . . . ?
C8 Fe1 C10 C11 159.1(12) . . . . ?
C3 Fe1 C10 C11 -68.5(13) . . . . ?
C9 Fe1 C10 C11 122.5(11) . . . . ?
C1 Fe1 C10 C11 4.8(9) . . . . ?
C9 C10 C11 C12 -17.0(13) . . . . ?
C6 C10 C11 C12 161.8(8) . . . . ?
Fe1 C10 C11 C12 -108.6(8) . . . . ?
C9 C10 C11 C14 164.2(9) . . . . ?
C6 C10 C11 C14 -17.0(12) . . . . ?
Fe1 C10 C11 C14 72.6(10) . . . . ?
C14 C11 C12 C13 2.3(13) . . . . ?
C10 C11 C12 C13 -176.3(7) . . . . ?
Pb1 O1 C13 O2 2.0(6) . . . . ?
Pb1 O1 C13 C12 -177.7(6) . . . . ?
Pb1 O2 C13 O1 -2.3(7) . . . . ?
Pb1 O2 C13 O1 -136.2(6) 2_768 . . . ?
Pb1 O2 C13 C12 177.4(5) . . . . ?
Pb1 O2 C13 C12 43.5(10) 2_768 . . . ?
C11 C12 C13 O1 -3.3(12) . . . . ?
C11 C12 C13 O2 177.0(7) . . . . ?
C17 Fe2 C15 C16 -38.3(6) . . . . ?
C18 Fe2 C15 C16 -82.1(7) . . . . ?
C22 Fe2 C15 C16 49.8(12) . . . . ?
C19 Fe2 C15 C16 -119.3(9) . . . . ?
C23 Fe2 C15 C16 -164.6(14) . . . . ?
C20 Fe2 C15 C16 124.9(6) . . . . ?
C21 Fe2 C15 C16 82.3(7) . . . . ?
C24 Fe2 C15 C16 166.6(6) . . . . ?
C17 Fe2 C15 C19 81.0(6) . . . . ?
C18 Fe2 C15 C19 37.2(6) . . . . ?
C22 Fe2 C15 C19 169.1(8) . . . . ?
C23 Fe2 C15 C19 -45.3(18) . . . . ?
C20 Fe2 C15 C19 -115.8(6) . . . . ?
C21 Fe2 C15 C19 -158.3(5) . . . . ?
C24 Fe2 C15 C19 -74.1(7) . . . . ?
C16 Fe2 C15 C19 119.3(9) . . . . ?
C19 C15 C16 C17 -0.2(11) . . . . ?
Fe2 C15 C16 C17 58.7(7) . . . . ?
C19 C15 C16 Fe2 -58.9(7) . . . . ?
C17 Fe2 C16 C15 118.7(9) . . . . ?
C18 Fe2 C16 C15 81.5(7) . . . . ?
C22 Fe2 C16 C15 -156.7(7) . . . . ?
C19 Fe2 C16 C15 37.7(7) . . . . ?
C23 Fe2 C16 C15 170.5(9) . . . . ?
C20 Fe2 C16 C15 -74.0(8) . . . . ?
C21 Fe2 C16 C15 -115.3(7) . . . . ?
C24 Fe2 C16 C15 -40.4(16) . . . . ?
C18 Fe2 C16 C17 -37.2(6) . . . . ?
C22 Fe2 C16 C17 84.6(7) . . . . ?
C19 Fe2 C16 C17 -81.0(6) . . . . ?
C23 Fe2 C16 C17 51.8(11) . . . . ?
C20 Fe2 C16 C17 167.4(5) . . . . ?
C21 Fe2 C16 C17 126.0(6) . . . . ?
C24 Fe2 C16 C17 -159.0(11) . . . . ?
C15 Fe2 C16 C17 -118.7(9) . . . . ?
C15 C16 C17 C18 -0.3(12) . . . . ?
Fe2 C16 C17 C18 59.3(7) . . . . ?
C15 C16 C17 Fe2 -59.6(7) . . . . ?
C22 Fe2 C17 C18 126.0(8) . . . . ?
C19 Fe2 C17 C18 -38.5(8) . . . . ?
C23 Fe2 C17 C18 83.2(8) . . . . ?
C20 Fe2 C17 C18 -159.0(13) . . . . ?
C21 Fe2 C17 C18 166.3(7) . . . . ?
C24 Fe2 C17 C18 46.3(13) . . . . ?
C16 Fe2 C17 C18 -120.0(10) . . . . ?
C15 Fe2 C17 C18 -82.3(8) . . . . ?
C18 Fe2 C17 C16 120.0(10) . . . . ?
C22 Fe2 C17 C16 -114.1(6) . . . . ?
C19 Fe2 C17 C16 81.5(7) . . . . ?
C23 Fe2 C17 C16 -156.9(6) . . . . ?
C20 Fe2 C17 C16 -39.1(18) . . . . ?
C21 Fe2 C17 C16 -73.7(8) . . . . ?
C24 Fe2 C17 C16 166.3(7) . . . . ?
C15 Fe2 C17 C16 37.6(6) . . . . ?
C16 C17 C18 C19 0.6(12) . . . . ?
Fe2 C17 C18 C19 60.3(7) . . . . ?
C16 C17 C18 Fe2 -59.7(7) . . . . ?
C22 Fe2 C18 C17 -74.4(9) . . . . ?
C19 Fe2 C18 C17 117.8(11) . . . . ?
C23 Fe2 C18 C17 -115.5(7) . . . . ?
C20 Fe2 C18 C17 166.5(9) . . . . ?
C21 Fe2 C18 C17 -43(2) . . . . ?
C24 Fe2 C18 C17 -158.8(7) . . . . ?
C16 Fe2 C18 C17 37.5(7) . . . . ?
C15 Fe2 C18 C17 80.8(8) . . . . ?
C17 Fe2 C18 C19 -117.8(11) . . . . ?
C22 Fe2 C18 C19 167.8(6) . . . . ?
C23 Fe2 C18 C19 126.7(6) . . . . ?
C20 Fe2 C18 C19 48.7(13) . . . . ?
C21 Fe2 C18 C19 -160.7(14) . . . . ?
C24 Fe2 C18 C19 83.4(7) . . . . ?
C16 Fe2 C18 C19 -80.3(7) . . . . ?
C15 Fe2 C18 C19 -37.1(6) . . . . ?
C17 C18 C19 C15 -0.8(11) . . . . ?
Fe2 C18 C19 C15 59.3(7) . . . . ?
C17 C18 C19 Fe2 -60.1(7) . . . . ?
C16 C15 C19 C18 0.6(11) . . . . ?
Fe2 C15 C19 C18 -58.8(7) . . . . ?
C16 C15 C19 Fe2 59.4(7) . . . . ?
C17 Fe2 C19 C18 38.4(7) . . . . ?
C22 Fe2 C19 C18 -40.7(17) . . . . ?
C23 Fe2 C19 C18 -73.7(7) . . . . ?
C20 Fe2 C19 C18 -157.9(6) . . . . ?
C21 Fe2 C19 C18 167.8(8) . . . . ?
C24 Fe2 C19 C18 -114.4(6) . . . . ?
C16 Fe2 C19 C18 82.8(7) . . . . ?
C15 Fe2 C19 C18 120.2(8) . . . . ?
C17 Fe2 C19 C15 -81.8(7) . . . . ?
C18 Fe2 C19 C15 -120.2(8) . . . . ?
C22 Fe2 C19 C15 -160.9(13) . . . . ?
C23 Fe2 C19 C15 166.1(6) . . . . ?
C20 Fe2 C19 C15 81.9(6) . . . . ?
C21 Fe2 C19 C15 47.6(11) . . . . ?
C24 Fe2 C19 C15 125.4(6) . . . . ?
C16 Fe2 C19 C15 -37.4(6) . . . . ?
C17 Fe2 C20 C21 -44.5(17) . . . . ?
C18 Fe2 C20 C21 167.8(10) . . . . ?
C22 Fe2 C20 C21 36.5(6) . . . . ?
C19 Fe2 C20 C21 -157.9(6) . . . . ?
C23 Fe2 C20 C21 80.3(6) . . . . ?
C24 Fe2 C20 C21 119.0(8) . . . . ?
C16 Fe2 C20 C21 -75.0(7) . . . . ?
C15 Fe2 C20 C21 -115.5(6) . . . . ?
C17 Fe2 C20 C24 -163.5(14) . . . . ?
C18 Fe2 C20 C24 48.8(12) . . . . ?
C22 Fe2 C20 C24 -82.5(5) . . . . ?
C19 Fe2 C20 C24 83.1(6) . . . . ?
C23 Fe2 C20 C24 -38.8(5) . . . . ?
C21 Fe2 C20 C24 -119.0(8) . . . . ?
C16 Fe2 C20 C24 166.0(5) . . . . ?
C15 Fe2 C20 C24 125.5(5) . . . . ?
C24 C20 C21 C22 0.9(10) . . . . ?
Fe2 C20 C21 C22 -58.7(7) . . . . ?
C24 C20 C21 Fe2 59.5(6) . . . . ?
C17 Fe2 C21 C22 -74.2(8) . . . . ?
C18 Fe2 C21 C22 -40.8(18) . . . . ?
C19 Fe2 C21 C22 168.9(8) . . . . ?
C23 Fe2 C21 C22 37.8(5) . . . . ?
C20 Fe2 C21 C22 120.1(8) . . . . ?
C24 Fe2 C21 C22 81.8(6) . . . . ?
C16 Fe2 C21 C22 -115.5(6) . . . . ?
C15 Fe2 C21 C22 -157.7(5) . . . . ?
C17 Fe2 C21 C20 165.7(6) . . . . ?
C18 Fe2 C21 C20 -160.8(15) . . . . ?
C22 Fe2 C21 C20 -120.1(8) . . . . ?
C19 Fe2 C21 C20 48.8(11) . . . . ?
C23 Fe2 C21 C20 -82.3(6) . . . . ?
C24 Fe2 C21 C20 -38.2(5) . . . . ?
C16 Fe2 C21 C20 124.4(6) . . . . ?
C15 Fe2 C21 C20 82.2(6) . . . . ?
C20 C21 C22 C23 -1.5(11) . . . . ?
Fe2 C21 C22 C23 -60.1(7) . . . . ?
C20 C21 C22 Fe2 58.6(6) . . . . ?
C17 Fe2 C22 C21 125.3(6) . . . . ?
C18 Fe2 C22 C21 166.8(6) . . . . ?
C19 Fe2 C22 C21 -161.0(13) . . . . ?
C23 Fe2 C22 C21 -119.3(8) . . . . ?
C20 Fe2 C22 C21 -37.5(5) . . . . ?
C24 Fe2 C22 C21 -82.1(6) . . . . ?
C16 Fe2 C22 C21 81.8(6) . . . . ?
C15 Fe2 C22 C21 47.2(11) . . . . ?
C17 Fe2 C22 C23 -115.4(7) . . . . ?
C18 Fe2 C22 C23 -74.0(7) . . . . ?
C19 Fe2 C22 C23 -41.7(17) . . . . ?
C20 Fe2 C22 C23 81.8(6) . . . . ?
C21 Fe2 C22 C23 119.3(8) . . . . ?
C24 Fe2 C22 C23 37.2(6) . . . . ?
C16 Fe2 C22 C23 -158.9(6) . . . . ?
C15 Fe2 C22 C23 166.5(8) . . . . ?
C21 C22 C23 C24 1.6(11) . . . . ?
Fe2 C22 C23 C24 -59.1(6) . . . . ?
C21 C22 C23 Fe2 60.6(7) . . . . ?
C17 Fe2 C23 C22 83.3(7) . . . . ?
C18 Fe2 C23 C22 126.2(6) . . . . ?
C19 Fe2 C23 C22 167.4(6) . . . . ?
C20 Fe2 C23 C22 -81.1(6) . . . . ?
C21 Fe2 C23 C22 -37.0(6) . . . . ?
C24 Fe2 C23 C22 -120.4(9) . . . . ?
C16 Fe2 C23 C22 46.5(12) . . . . ?
C15 Fe2 C23 C22 -156.9(15) . . . . ?
C17 Fe2 C23 C24 -156.4(5) . . . . ?
C18 Fe2 C23 C24 -113.4(6) . . . . ?
C22 Fe2 C23 C24 120.4(9) . . . . ?
C19 Fe2 C23 C24 -72.2(7) . . . . ?
C20 Fe2 C23 C24 39.3(5) . . . . ?
C21 Fe2 C23 C24 83.4(6) . . . . ?
C16 Fe2 C23 C24 166.9(8) . . . . ?
C15 Fe2 C23 C24 -36.6(19) . . . . ?
C22 C23 C24 C20 -1.0(10) . . . . ?
Fe2 C23 C24 C20 -59.7(5) . . . . ?
C22 C23 C24 C25 177.9(8) . . . . ?
Fe2 C23 C24 C25 119.2(8) . . . . ?
C22 C23 C24 Fe2 58.7(7) . . . . ?
C21 C20 C24 C23 0.1(9) . . . . ?
Fe2 C20 C24 C23 59.8(6) . . . . ?
C21 C20 C24 C25 -178.8(7) . . . . ?
Fe2 C20 C24 C25 -119.1(8) . . . . ?
C21 C20 C24 Fe2 -59.7(6) . . . . ?
C17 Fe2 C24 C23 52.3(11) . . . . ?
C18 Fe2 C24 C23 84.9(7) . . . . ?
C22 Fe2 C24 C23 -36.9(6) . . . . ?
C19 Fe2 C24 C23 127.6(6) . . . . ?
C20 Fe2 C24 C23 -117.1(7) . . . . ?
C21 Fe2 C24 C23 -79.5(6) . . . . ?
C16 Fe2 C24 C23 -160.2(12) . . . . ?
C15 Fe2 C24 C23 168.6(6) . . . . ?
C17 Fe2 C24 C20 169.4(8) . . . . ?
C18 Fe2 C24 C20 -158.0(6) . . . . ?
C22 Fe2 C24 C20 80.2(6) . . . . ?
C19 Fe2 C24 C20 -115.2(6) . . . . ?
C23 Fe2 C24 C20 117.1(7) . . . . ?
C21 Fe2 C24 C20 37.7(5) . . . . ?
C16 Fe2 C24 C20 -43.1(14) . . . . ?
C15 Fe2 C24 C20 -74.3(7) . . . . ?
C17 Fe2 C24 C25 -67.6(11) . . . . ?
C18 Fe2 C24 C25 -35.0(9) . . . . ?
C22 Fe2 C24 C25 -156.7(8) . . . . ?
C19 Fe2 C24 C25 7.8(8) . . . . ?
C23 Fe2 C24 C25 -119.8(9) . . . . ?
C20 Fe2 C24 C25 123.0(9) . . . . ?
C21 Fe2 C24 C25 160.7(8) . . . . ?
C16 Fe2 C24 C25 79.9(15) . . . . ?
C15 Fe2 C24 C25 48.8(9) . . . . ?
C23 C24 C25 C26 164.2(8) . . . . ?
C20 C24 C25 C26 -17.2(12) . . . . ?
Fe2 C24 C25 C26 -107.3(8) . . . . ?
C23 C24 C25 C28 -17.2(12) . . . . ?
C20 C24 C25 C28 161.5(8) . . . . ?
Fe2 C24 C25 C28 71.3(9) . . . . ?
C24 C25 C26 C27 178.0(7) . . . . ?
C28 C25 C26 C27 -0.5(12) . . . . ?
Pb1 O4 C27 O3 6.9(7) . . . . ?
Pb1 O4 C27 C26 -173.8(6) . . . . ?
Pb1 O3 C27 O4 -7.0(7) . . . . ?
Pb1 O3 C27 O4 -130.7(6) 2_767 . . . ?
Pb1 O3 C27 C26 173.6(5) . . . . ?
Pb1 O3 C27 C26 49.9(9) 2_767 . . . ?
Pb1 O3 C27 Pb1 -123.7(6) 2_767 . . . ?
C25 C26 C27 O4 41.8(11) . . . . ?
C25 C26 C27 O3 -138.9(7) . . . . ?
C25 C26 C27 Pb1 -81(5) . . . . ?
O2 Pb1 C27 O4 85.8(5) . . . . ?
O3 Pb1 C27 O4 173.0(7) . . . . ?
O2 Pb1 C27 O4 14.2(5) 2_768 . . . ?
O3 Pb1 C27 O4 -149.9(5) 2_767 . . . ?
O1 Pb1 C27 O4 133.7(4) . . . . ?
O2 Pb1 C27 O3 -87.2(4) . . . . ?
O4 Pb1 C27 O3 -173.0(7) . . . . ?
O2 Pb1 C27 O3 -158.8(4) 2_768 . . . ?
O3 Pb1 C27 O3 37.0(5) 2_767 . . . ?
O1 Pb1 C27 O3 -39.3(4) . . . . ?
O2 Pb1 C27 C26 -148(5) . . . . ?
O3 Pb1 C27 C26 -61(5) . . . . ?
O4 Pb1 C27 C26 126(5) . . . . ?
O2 Pb1 C27 C26 140(5) 2_768 . . . ?
O3 Pb1 C27 C26 -24(5) 2_767 . . . ?
O1 Pb1 C27 C26 -100(5) . . . . ?
